data_7062265
loop_
_publ_author_name
'van Vuuren, Estefan'
'Malan, Frederick P.'
'Landman, Maril\'e'

_publ_section_title
;
 Cyclometallated iridium NHC complexes containing self-isomerised ligands
 as catalysts for hydrosilylation and transfer hydrogenation reactions
;
_journal_issue 11
_journal_name_full 'New Journal of Chemistry'
_journal_page_first 5203
_journal_page_last 5215
_journal_paper_doi 10.1039/D2NJ05727A
_journal_volume 47
_journal_year 2023
_chemical_formula_sum 'C20 H31 Cl2 Ir N2'
_chemical_formula_weight 562.57
_space_group_crystal_system triclinic
_space_group_IT_number 2
_space_group_name_Hall '-P 1'
_space_group_name_H-M_alt 'P -1'
_atom_sites_solution_hydrogens geom
_audit_creation_method SHELXL-2018/3
_audit_update_record
;
2021-04-22 deposited with the CCDC.	2023-02-07 downloaded from the CCDC.
;
_cell_angle_alpha 73.897(2)
_cell_angle_beta 86.405(2)
_cell_angle_gamma 78.889(2)
_cell_formula_units_Z 2
_cell_length_a 8.9646(2)
_cell_length_b 9.4002(2)
_cell_length_c 13.4196(3)
_cell_measurement_reflns_used 24074
_cell_measurement_temperature 150(2)
_cell_measurement_theta_max 78.9240
_cell_measurement_theta_min 3.4100
_cell_volume 1066.07(4)
_computing_structure_refinement 'SHELXL-2018/3 (Sheldrick, 2018)'
_computing_structure_solution 'SHELXT 2014/5 (Sheldrick, 2014)'
_diffrn_ambient_temperature 150(2)
_diffrn_measured_fraction_theta_full 0.999
_diffrn_measured_fraction_theta_max 0.965
_diffrn_measurement_device_type 'Rigaku XtaLAB Synergy R, DW system, HyPix'
_diffrn_measurement_method '\w scans'
_diffrn_radiation_type CuK\a
_diffrn_radiation_wavelength 1.54184
_diffrn_reflns_av_R_equivalents 0.0595
_diffrn_reflns_av_unetI/netI 0.0317
_diffrn_reflns_Laue_measured_fraction_full 0.999
_diffrn_reflns_Laue_measured_fraction_max 0.965
_diffrn_reflns_limit_h_max 11
_diffrn_reflns_limit_h_min -11
_diffrn_reflns_limit_k_max 11
_diffrn_reflns_limit_k_min -11
_diffrn_reflns_limit_l_max 17
_diffrn_reflns_limit_l_min -16
_diffrn_reflns_number 25621
_diffrn_reflns_point_group_measured_fraction_full 0.999
_diffrn_reflns_point_group_measured_fraction_max 0.965
_diffrn_reflns_theta_full 67.684
_diffrn_reflns_theta_max 79.086
_diffrn_reflns_theta_min 3.428
_exptl_absorpt_coefficient_mu 14.454
_exptl_absorpt_correction_T_max 1.00000
_exptl_absorpt_correction_T_min 0.54566
_exptl_absorpt_correction_type multi-scan
_exptl_absorpt_process_details
;
CrysAlisPro 1.171.41.97a (Rigaku Oxford Diffraction, 2021)
Empirical absorption correction using spherical harmonics,
implemented in SCALE3 ABSPACK scaling algorithm.
;
_exptl_crystal_colour yellow
_exptl_crystal_density_diffrn 1.753
_exptl_crystal_description blade
_exptl_crystal_F_000 552
_exptl_crystal_size_max 0.382
_exptl_crystal_size_mid 0.290
_exptl_crystal_size_min 0.110
_refine_diff_density_max 1.141
_refine_diff_density_min -1.947
_refine_diff_density_rms 0.136
_refine_ls_extinction_method none
_refine_ls_goodness_of_fit_ref 1.127
_refine_ls_hydrogen_treatment constr
_refine_ls_matrix_type full
_refine_ls_number_parameters 234
_refine_ls_number_reflns 4436
_refine_ls_number_restraints 0
_refine_ls_restrained_S_all 1.127
_refine_ls_R_factor_all 0.0268
_refine_ls_R_factor_gt 0.0265
_refine_ls_shift/su_max 0.002
_refine_ls_shift/su_mean 0.000
_refine_ls_structure_factor_coef Fsqd
_refine_ls_weighting_details 'w=1/[\s^2^(Fo^2^)+(0.0329P)^2^+2.3963P] where P=(Fo^2^+2Fc^2^)/3'
_refine_ls_weighting_scheme calc
_refine_ls_wR_factor_gt 0.0685
_refine_ls_wR_factor_ref 0.0687
_reflns_Friedel_coverage 0.000
_reflns_number_gt 4398
_reflns_number_total 4436
_reflns_threshold_expression 'I > 2\s(I)'
_cod_data_source_file d2nj05727a2.cif
_cod_data_source_block EVV30_LT_auto
_cod_depositor_comments
;
The following automatic conversions were performed:

data item '_exptl_absorpt_correction_type' value 'Multi-scan' was
changed to 'multi-scan' in accordance with the
/home/data/users/saulius/crontab/automatic-downloads/rss-feeds/RSC/lib/dictionaries/cif_core.dic
dictionary named 'cif_core.dic' version 2.4.2 last updated on
2011-04-26.

Automatic conversion script
Id: cif_fix_values 7556 2019-12-06 15:28:31Z antanas 

 Adding full bibliography for 7062265--7062269.cif.
;
_cod_database_code 7062265
_shelx_shelxl_version_number 2018/3
_shelx_space_group_comment
;
The symmetry employed for this shelxl refinement is uniquely defined
by the following loop, which should always be used as a source of
symmetry information in preference to the above space-group names.
They are only intended as comments.
;

loop_
_space_group_symop_operation_xyz
'x, y, z'
'-x, -y, -z'

loop_
_atom_site_label
_atom_site_type_symbol
_atom_site_fract_x
_atom_site_fract_y
_atom_site_fract_z
_atom_site_U_iso_or_equiv
_atom_site_adp_type
_atom_site_occupancy
_atom_site_site_symmetry_order
_atom_site_calc_flag
_atom_site_refinement_flags_posn
_atom_site_refinement_flags_adp
_atom_site_refinement_flags_occupancy
_atom_site_disorder_assembly
_atom_site_disorder_group
Ir1 Ir 0.32777(2) 0.32924(2) 0.82337(2) 0.01846(7) Uani 1 1 d . . . . .
N1 N 0.3274(3) 0.4518(3) 0.6648(2) 0.0185(6) Uani 1 1 d . . . . .
C1 C 0.3837(4) 0.6993(4) 0.6761(3) 0.0227(7) Uani 1 1 d . . . . .
H1 H 0.383074 0.645791 0.751730 0.027 Uiso 1 1 calc R U . . .
Cl1 Cl 0.42870(12) 0.10579(9) 0.76769(7) 0.02755(19) Uani 1 1 d . . . . .
Cl2 Cl 0.58646(10) 0.36364(10) 0.82933(7) 0.02530(18) Uani 1 1 d . . . . .
N2 N 0.3234(4) 0.6241(3) 0.5166(2) 0.0226(6) Uani 1 1 d . . . . .
C2 C 0.3480(4) 0.5921(4) 0.6197(3) 0.0200(7) Uani 1 1 d . . . . .
C7 C 0.0404(5) 0.8135(5) 0.4500(4) 0.0329(9) Uani 1 1 d . . . . .
H7A H -0.055336 0.875371 0.428614 0.040 Uiso 1 1 calc R U . . .
H7B H 0.045216 0.721771 0.503117 0.040 Uiso 1 1 calc R U . . .
C6 C 0.1665(5) 0.8551(5) 0.4060(3) 0.0299(9) Uani 1 1 d . . . . .
C5 C 0.3235(4) 0.7646(4) 0.4351(3) 0.0245(7) Uani 1 1 d . . . . .
H5A H 0.374563 0.740645 0.372564 0.029 Uiso 1 1 calc R U . . .
H5AB H 0.383582 0.827000 0.458614 0.029 Uiso 1 1 calc R U . . .
C4 C 0.2886(5) 0.3936(4) 0.5883(3) 0.0244(8) Uani 1 1 d . . . . .
H4 H 0.267379 0.295406 0.598302 0.029 Uiso 1 1 calc R U . . .
C3 C 0.2860(4) 0.5003(4) 0.4966(3) 0.0256(8) Uani 1 1 d . . . . .
H3 H 0.262687 0.491075 0.430841 0.031 Uiso 1 1 calc R U . . .
C10 C 0.5413(5) 0.7421(5) 0.6515(3) 0.0285(8) Uani 1 1 d . . . . .
H10A H 0.552665 0.782352 0.576393 0.043 Uiso 1 1 calc R U . . .
H10B H 0.619867 0.652622 0.676383 0.043 Uiso 1 1 calc R U . . .
H10C H 0.552037 0.818705 0.686088 0.043 Uiso 1 1 calc R U . . .
C15 C 0.0954(4) 0.4229(5) 0.8515(3) 0.0310(9) Uani 1 1 d . . . . .
C14 C 0.1935(4) 0.4605(5) 0.9185(3) 0.0264(8) Uani 1 1 d . . . . .
C13 C 0.2718(5) 0.3191(5) 0.9844(3) 0.0282(8) Uani 1 1 d . . . . .
C12 C 0.2231(5) 0.1986(5) 0.9582(3) 0.0303(9) Uani 1 1 d . . . . .
C9 C 0.2612(5) 0.8416(5) 0.6609(4) 0.0330(9) Uani 1 1 d . . . . .
H9A H 0.270420 0.907638 0.590970 0.050 Uiso 1 1 calc R U . . .
H9B H 0.274314 0.894655 0.712268 0.050 Uiso 1 1 calc R U . . .
H9C H 0.160422 0.813557 0.669857 0.050 Uiso 1 1 calc R U . . .
C11 C 0.1145(5) 0.2631(5) 0.8744(3) 0.0305(9) Uani 1 1 d . . . . .
C8 C 0.1701(5) 0.9980(5) 0.3215(4) 0.0386(10) Uani 1 1 d . . . . .
H8A H 0.236101 0.975632 0.264680 0.058 Uiso 1 1 calc R U . . .
H8B H 0.209592 1.069431 0.349213 0.058 Uiso 1 1 calc R U . . .
H8C H 0.067002 1.042226 0.295570 0.058 Uiso 1 1 calc R U . . .
C20 C -0.0115(5) 0.5316(6) 0.7722(4) 0.0441(11) Uani 1 1 d . . . . .
H20A H -0.004213 0.497889 0.708861 0.066 Uiso 1 1 calc R U . . .
H20B H 0.015516 0.631724 0.756210 0.066 Uiso 1 1 calc R U . . .
H20C H -0.115754 0.536189 0.799514 0.066 Uiso 1 1 calc R U . . .
C19 C 0.1957(6) 0.6132(5) 0.9295(4) 0.0372(10) Uani 1 1 d . . . . .
H19A H 0.295676 0.615523 0.953923 0.056 Uiso 1 1 calc R U . . .
H19B H 0.117322 0.637041 0.979613 0.056 Uiso 1 1 calc R U . . .
H19C H 0.175453 0.687561 0.862094 0.056 Uiso 1 1 calc R U . . .
C18 C 0.3815(6) 0.3038(6) 1.0678(3) 0.0372(10) Uani 1 1 d . . . . .
H18A H 0.466380 0.221079 1.066817 0.056 Uiso 1 1 calc R U . . .
H18B H 0.329763 0.282404 1.135433 0.056 Uiso 1 1 calc R U . . .
H18C H 0.420185 0.397829 1.055925 0.056 Uiso 1 1 calc R U . . .
C17 C 0.2716(7) 0.0341(5) 1.0110(4) 0.0439(12) Uani 1 1 d . . . . .
H17A H 0.283848 -0.023420 0.959350 0.066 Uiso 1 1 calc R U . . .
H17B H 0.194168 0.000003 1.062202 0.066 Uiso 1 1 calc R U . . .
H17C H 0.368569 0.018254 1.046016 0.066 Uiso 1 1 calc R U . . .
C16 C 0.0294(6) 0.1775(7) 0.8255(4) 0.0483(13) Uani 1 1 d . . . . .
H16A H 0.021585 0.225234 0.750706 0.072 Uiso 1 1 calc R U . . .
H16B H -0.072711 0.178113 0.856192 0.072 Uiso 1 1 calc R U . . .
H16C H 0.083884 0.073396 0.837648 0.072 Uiso 1 1 calc R U . . .

loop_
_atom_site_aniso_label
_atom_site_aniso_U_11
_atom_site_aniso_U_22
_atom_site_aniso_U_33
_atom_site_aniso_U_23
_atom_site_aniso_U_13
_atom_site_aniso_U_12
Ir1 0.01857(10) 0.02226(9) 0.01527(9) -0.00594(6) 0.00189(6) -0.00483(6)
N1 0.0189(15) 0.0224(14) 0.0136(13) -0.0046(11) 0.0010(11) -0.0025(11)
C1 0.0253(19) 0.0218(17) 0.0217(17) -0.0082(14) 0.0025(14) -0.0039(14)
Cl1 0.0379(5) 0.0203(4) 0.0249(4) -0.0072(3) 0.0038(4) -0.0061(3)
Cl2 0.0214(4) 0.0279(4) 0.0264(4) -0.0068(3) -0.0025(3) -0.0043(3)
N2 0.0215(15) 0.0249(15) 0.0192(15) -0.0041(12) -0.0025(12) -0.0010(12)
C2 0.0189(17) 0.0225(16) 0.0178(16) -0.0058(13) 0.0015(13) -0.0019(13)
C7 0.023(2) 0.032(2) 0.038(2) -0.0060(17) -0.0015(17) 0.0032(16)
C6 0.031(2) 0.0266(19) 0.030(2) -0.0057(16) -0.0051(17) -0.0012(16)
C5 0.0212(18) 0.0280(18) 0.0205(18) -0.0023(14) 0.0004(14) -0.0019(14)
C4 0.027(2) 0.0269(18) 0.0212(18) -0.0098(14) -0.0033(15) -0.0033(15)
C3 0.0234(19) 0.0318(19) 0.0231(18) -0.0127(15) -0.0044(15) 0.0004(15)
C10 0.031(2) 0.0299(19) 0.028(2) -0.0096(16) -0.0005(16) -0.0106(16)
C15 0.0152(18) 0.050(2) 0.026(2) -0.0143(18) 0.0135(15) -0.0019(16)
C14 0.0213(19) 0.037(2) 0.0222(18) -0.0158(16) 0.0107(15) 0.0002(15)
C13 0.037(2) 0.038(2) 0.0106(16) -0.0082(15) 0.0077(15) -0.0081(17)
C12 0.035(2) 0.038(2) 0.0184(18) -0.0044(16) 0.0135(16) -0.0151(17)
C9 0.036(2) 0.0263(19) 0.037(2) -0.0137(17) -0.0049(18) 0.0020(16)
C11 0.0170(18) 0.053(2) 0.028(2) -0.0136(18) 0.0110(15) -0.0211(17)
C8 0.026(2) 0.037(2) 0.043(3) 0.0034(19) -0.0064(19) 0.0001(17)
C20 0.026(2) 0.066(3) 0.035(2) -0.011(2) -0.0006(19) -0.001(2)
C19 0.041(3) 0.038(2) 0.033(2) -0.0146(18) 0.0075(19) -0.0017(19)
C18 0.042(3) 0.045(2) 0.024(2) -0.0108(18) -0.0024(18) -0.005(2)
C17 0.062(3) 0.038(2) 0.031(2) -0.0019(19) 0.009(2) -0.021(2)
C16 0.034(3) 0.073(4) 0.051(3) -0.026(3) 0.009(2) -0.031(2)

loop_
_atom_type_symbol
_atom_type_description
_atom_type_scat_dispersion_real
_atom_type_scat_dispersion_imag
_atom_type_scat_source
C C 0.0181 0.0091 'International Tables Vol C Tables 4.2.6.8 and 6.1.1.4'
H H 0.0000 0.0000 'International Tables Vol C Tables 4.2.6.8 and 6.1.1.4'
Cl Cl 0.3639 0.7018 'International Tables Vol C Tables 4.2.6.8 and 6.1.1.4'
Ir Ir -4.7710 6.5667 'International Tables Vol C Tables 4.2.6.8 and 6.1.1.4'
N N 0.0311 0.0180 'International Tables Vol C Tables 4.2.6.8 and 6.1.1.4'

loop_
_geom_angle_atom_site_label_1
_geom_angle_atom_site_label_2
_geom_angle_atom_site_label_3
_geom_angle
_geom_angle_site_symmetry_1
_geom_angle_site_symmetry_3
_geom_angle_publ_flag
N1 Ir1 C11 112.72(14) . . ?
N1 Ir1 C15 94.59(14) . . ?
C11 Ir1 C15 38.82(18) . . ?
N1 Ir1 C12 151.99(15) . . ?
C11 Ir1 C12 39.52(17) . . ?
C15 Ir1 C12 65.27(17) . . ?
N1 Ir1 C13 150.63(14) . . ?
C11 Ir1 C13 65.50(16) . . ?
C15 Ir1 C13 65.27(16) . . ?
C12 Ir1 C13 38.45(16) . . ?
N1 Ir1 C14 111.95(14) . . ?
C11 Ir1 C14 65.73(16) . . ?
C15 Ir1 C14 39.19(16) . . ?
C12 Ir1 C14 65.30(16) . . ?
C13 Ir1 C14 39.11(16) . . ?
N1 Ir1 Cl2 87.38(8) . . ?
C11 Ir1 Cl2 159.86(12) . . ?
C15 Ir1 Cl2 143.13(12) . . ?
C12 Ir1 Cl2 120.51(12) . . ?
C13 Ir1 Cl2 96.49(12) . . ?
C14 Ir1 Cl2 106.56(11) . . ?
N1 Ir1 Cl1 87.20(8) . . ?
C11 Ir1 Cl1 94.56(13) . . ?
C15 Ir1 Cl1 129.40(13) . . ?
C12 Ir1 Cl1 91.19(12) . . ?
C13 Ir1 Cl1 121.98(11) . . ?
C14 Ir1 Cl1 156.30(12) . . ?
Cl2 Ir1 Cl1 87.45(3) . . ?
C2 N1 C4 107.5(3) . . ?
C2 N1 Ir1 130.9(2) . . ?
C4 N1 Ir1 121.3(2) . . ?
C2 C1 C9 112.4(3) . . ?
C2 C1 C10 114.5(3) . . ?
C9 C1 C10 110.1(3) . . ?
C2 N2 C3 108.3(3) . . ?
C2 N2 C5 129.9(3) . . ?
C3 N2 C5 121.7(3) . . ?
N1 C2 N2 108.9(3) . . ?
N1 C2 C1 125.0(3) . . ?
N2 C2 C1 126.0(3) . . ?
C7 C6 C8 123.8(4) . . ?
C7 C6 C5 123.7(4) . . ?
C8 C6 C5 112.5(4) . . ?
N2 C5 C6 113.7(3) . . ?
C3 C4 N1 108.4(3) . . ?
C4 C3 N2 106.9(3) . . ?
C11 C15 C14 108.8(4) . . ?
C11 C15 C20 124.7(4) . . ?
C14 C15 C20 126.6(4) . . ?
C11 C15 Ir1 70.0(2) . . ?
C14 C15 Ir1 71.0(2) . . ?
C20 C15 Ir1 125.8(3) . . ?
C15 C14 C13 106.8(4) . . ?
C15 C14 C19 126.5(4) . . ?
C13 C14 C19 126.0(4) . . ?
C15 C14 Ir1 69.8(2) . . ?
C13 C14 Ir1 70.4(2) . . ?
C19 C14 Ir1 131.9(3) . . ?
C12 C13 C14 108.5(4) . . ?
C12 C13 C18 126.1(4) . . ?
C14 C13 C18 125.4(4) . . ?
C12 C13 Ir1 70.4(2) . . ?
C14 C13 Ir1 70.5(2) . . ?
C18 C13 Ir1 126.3(3) . . ?
C13 C12 C11 108.1(4) . . ?
C13 C12 C17 125.6(4) . . ?
C11 C12 C17 126.3(4) . . ?
C13 C12 Ir1 71.1(2) . . ?
C11 C12 Ir1 69.5(2) . . ?
C17 C12 Ir1 126.8(3) . . ?
C15 C11 C12 107.8(4) . . ?
C15 C11 C16 125.9(4) . . ?
C12 C11 C16 126.3(4) . . ?
C15 C11 Ir1 71.2(2) . . ?
C12 C11 Ir1 71.0(2) . . ?
C16 C11 Ir1 126.4(3) . . ?

loop_
_geom_bond_atom_site_label_1
_geom_bond_atom_site_label_2
_geom_bond_distance
_geom_bond_site_symmetry_2
_geom_bond_publ_flag
Ir1 N1 2.120(3) . ?
Ir1 C11 2.137(4) . ?
Ir1 C15 2.153(4) . ?
Ir1 C12 2.159(4) . ?
Ir1 C13 2.168(4) . ?
Ir1 C14 2.170(4) . ?
Ir1 Cl2 2.4115(9) . ?
Ir1 Cl1 2.4171(9) . ?
N1 C2 1.333(5) . ?
N1 C4 1.379(5) . ?
C1 C2 1.506(5) . ?
C1 C9 1.533(5) . ?
C1 C10 1.534(6) . ?
N2 C2 1.355(5) . ?
N2 C3 1.369(5) . ?
N2 C5 1.463(5) . ?
C7 C6 1.319(6) . ?
C6 C8 1.503(6) . ?
C6 C5 1.510(5) . ?
C4 C3 1.353(6) . ?
C15 C11 1.426(7) . ?
C15 C14 1.450(6) . ?
C15 C20 1.497(6) . ?
C14 C13 1.452(6) . ?
C14 C19 1.487(6) . ?
C13 C12 1.425(6) . ?
C13 C18 1.494(6) . ?
C12 C11 1.452(6) . ?
C12 C17 1.502(6) . ?
C11 C16 1.500(6) . ?

loop_
_geom_torsion_atom_site_label_1
_geom_torsion_atom_site_label_2
_geom_torsion_atom_site_label_3
_geom_torsion_atom_site_label_4
_geom_torsion
_geom_torsion_site_symmetry_1
_geom_torsion_site_symmetry_2
_geom_torsion_site_symmetry_3
_geom_torsion_site_symmetry_4
_geom_torsion_publ_flag
C4 N1 C2 N2 -0.1(4) . . . . ?
Ir1 N1 C2 N2 -174.4(2) . . . . ?
C4 N1 C2 C1 176.7(4) . . . . ?
Ir1 N1 C2 C1 2.3(5) . . . . ?
C3 N2 C2 N1 0.1(4) . . . . ?
C5 N2 C2 N1 176.3(3) . . . . ?
C3 N2 C2 C1 -176.6(4) . . . . ?
C5 N2 C2 C1 -0.4(6) . . . . ?
C9 C1 C2 N1 -118.9(4) . . . . ?
C10 C1 C2 N1 114.5(4) . . . . ?
C9 C1 C2 N2 57.3(5) . . . . ?
C10 C1 C2 N2 -69.3(5) . . . . ?
C2 N2 C5 C6 -99.2(5) . . . . ?
C3 N2 C5 C6 76.5(5) . . . . ?
C7 C6 C5 N2 0.7(6) . . . . ?
C8 C6 C5 N2 -179.5(4) . . . . ?
C2 N1 C4 C3 0.0(4) . . . . ?
Ir1 N1 C4 C3 175.0(3) . . . . ?
N1 C4 C3 N2 0.1(4) . . . . ?
C2 N2 C3 C4 -0.1(4) . . . . ?
C5 N2 C3 C4 -176.7(3) . . . . ?
C11 C15 C14 C13 -0.8(4) . . . . ?
C20 C15 C14 C13 178.1(4) . . . . ?
Ir1 C15 C14 C13 -60.9(3) . . . . ?
C11 C15 C14 C19 -172.1(4) . . . . ?
C20 C15 C14 C19 6.8(7) . . . . ?
Ir1 C15 C14 C19 127.8(4) . . . . ?
C11 C15 C14 Ir1 60.1(3) . . . . ?
C20 C15 C14 Ir1 -121.0(4) . . . . ?
C15 C14 C13 C12 0.1(4) . . . . ?
C19 C14 C13 C12 171.4(4) . . . . ?
Ir1 C14 C13 C12 -60.4(3) . . . . ?
C15 C14 C13 C18 -178.2(4) . . . . ?
C19 C14 C13 C18 -6.9(7) . . . . ?
Ir1 C14 C13 C18 121.3(4) . . . . ?
C15 C14 C13 Ir1 60.6(2) . . . . ?
C19 C14 C13 Ir1 -128.2(4) . . . . ?
C14 C13 C12 C11 0.6(4) . . . . ?
C18 C13 C12 C11 178.9(4) . . . . ?
Ir1 C13 C12 C11 -59.9(3) . . . . ?
C14 C13 C12 C17 -177.3(4) . . . . ?
C18 C13 C12 C17 1.0(7) . . . . ?
Ir1 C13 C12 C17 122.2(4) . . . . ?
C14 C13 C12 Ir1 60.5(3) . . . . ?
C18 C13 C12 Ir1 -121.2(4) . . . . ?
C14 C15 C11 C12 1.2(4) . . . . ?
C20 C15 C11 C12 -177.7(4) . . . . ?
Ir1 C15 C11 C12 62.0(3) . . . . ?
C14 C15 C11 C16 177.4(4) . . . . ?
C20 C15 C11 C16 -1.5(6) . . . . ?
Ir1 C15 C11 C16 -121.8(4) . . . . ?
C14 C15 C11 Ir1 -60.8(3) . . . . ?
C20 C15 C11 Ir1 120.3(4) . . . . ?
C13 C12 C11 C15 -1.1(4) . . . . ?
C17 C12 C11 C15 176.7(4) . . . . ?
Ir1 C12 C11 C15 -62.1(3) . . . . ?
C13 C12 C11 C16 -177.3(4) . . . . ?
C17 C12 C11 C16 0.5(7) . . . . ?
Ir1 C12 C11 C16 121.7(4) . . . . ?
C13 C12 C11 Ir1 60.9(3) . . . . ?
C17 C12 C11 Ir1 -121.2(4) . . . . ?
